data_7215918
loop_
_publ_author_name
'Sanda, Suresh'
'Goswami, Soumyabrata'
'Jena, Himanshu Sekhar'
'Parshamoni, Srinivasulu'
'Konar, Sanjit'

_publ_section_title
;
 A family of three magnetic metal organic frameworks: their synthesis,
 structural, magnetic and vapour adsorption study
;
_journal_issue 22
_journal_name_full CrystEngComm
_journal_page_first 4742
_journal_paper_doi 10.1039/c3ce42451k
_journal_volume 16
_journal_year 2014
_chemical_formula_moiety 'C30 H18 Cu N4 O8 S4, 2(O)'
_chemical_formula_sum 'C30 H18 Cu N4 O10 S4'
_chemical_formula_weight 786.31
_chemical_name_systematic
; 
 ? 
;
_space_group_IT_number 13
_symmetry_cell_setting monoclinic
_symmetry_space_group_name_Hall '-P 2yc'
_symmetry_space_group_name_H-M 'P 1 2/c 1'
_atom_sites_solution_hydrogens geom
_atom_sites_solution_primary direct
_atom_sites_solution_secondary difmap
_audit_creation_method SHELXL-97
_cell_angle_alpha 90.00
_cell_angle_beta 113.120(12)
_cell_angle_gamma 90.00
_cell_formula_units_Z 2
_cell_length_a 8.315(2)
_cell_length_b 10.205(3)
_cell_length_c 20.279(5)
_cell_measurement_reflns_used 3019
_cell_measurement_temperature 296(2)
_cell_measurement_theta_max 28.82
_cell_measurement_theta_min 2.27
_cell_volume 1582.6(7)
_computing_cell_refinement 'Bruker SAINT'
_computing_data_collection 'Bruker APEX2'
_computing_data_reduction 'Bruker SAINT'
_computing_molecular_graphics 'Bruker SHELXTL'
_computing_publication_material 'Bruker SHELXTL'
_computing_structure_refinement 'SHELXL-97 (Sheldrick, 2008)'
_computing_structure_solution 'SHELXS-97 (Sheldrick, 2008)'
_diffrn_ambient_temperature 296(2)
_diffrn_measured_fraction_theta_full 1.000
_diffrn_measured_fraction_theta_max 1.000
_diffrn_measurement_device_type 'Bruker APEX-II CCD'
_diffrn_measurement_method '\f and \w scans'
_diffrn_radiation_monochromator graphite
_diffrn_radiation_source 'fine-focus sealed tube'
_diffrn_radiation_type MoK\a
_diffrn_radiation_wavelength 0.71073
_diffrn_reflns_av_R_equivalents 0.0483
_diffrn_reflns_av_sigmaI/netI 0.0262
_diffrn_reflns_limit_h_max 10
_diffrn_reflns_limit_h_min -10
_diffrn_reflns_limit_k_max 13
_diffrn_reflns_limit_k_min -13
_diffrn_reflns_limit_l_max 26
_diffrn_reflns_limit_l_min -26
_diffrn_reflns_number 14034
_diffrn_reflns_theta_full 27.45
_diffrn_reflns_theta_max 27.45
_diffrn_reflns_theta_min 2.00
_exptl_absorpt_coefficient_mu 1.018
_exptl_absorpt_correction_T_max 0.752
_exptl_absorpt_correction_T_min 0.659
_exptl_absorpt_correction_type multi-scan
_exptl_absorpt_process_details multi-scan
_exptl_crystal_colour blue
_exptl_crystal_density_diffrn 1.654
_exptl_crystal_density_method 'not measured'
_exptl_crystal_description block
_exptl_crystal_F_000 798
_exptl_crystal_size_max 0.42
_exptl_crystal_size_mid 0.38
_exptl_crystal_size_min 0.28
_refine_diff_density_max 0.334
_refine_diff_density_min -0.771
_refine_diff_density_rms 0.094
_refine_ls_extinction_method none
_refine_ls_goodness_of_fit_ref 1.009
_refine_ls_hydrogen_treatment constr
_refine_ls_matrix_type full
_refine_ls_number_parameters 222
_refine_ls_number_reflns 3617
_refine_ls_number_restraints 0
_refine_ls_restrained_S_all 1.009
_refine_ls_R_factor_all 0.0582
_refine_ls_R_factor_gt 0.0567
_refine_ls_shift/su_max 0.001
_refine_ls_shift/su_mean 0.000
_refine_ls_structure_factor_coef Fsqd
_refine_ls_weighting_details 'calc w=1/[\s^2^(Fo^2^)+(0.1000P)^2^+4.0000P] where P=(Fo^2^+2Fc^2^)/3'
_refine_ls_weighting_scheme calc
_refine_ls_wR_factor_gt 0.1696
_refine_ls_wR_factor_ref 0.1713
_reflns_number_gt 3564
_reflns_number_total 3617
_reflns_threshold_expression >2sigma(I)
_cod_data_source_file c3ce42451k2.cif
_cod_data_source_block ss-954-1
_cod_depositor_comments
;
The following automatic conversions were performed:

'_symmetry_cell_setting' value 'Monoclinic' changed to 'monoclinic'
according to
/usr/data/users/saulius/crontab/automatic-downloads/rss-feeds/RSC/lib/dictionaries/cif_core.dic
dictionary named 'cif_core.dic' version 2.4.2 from 2011-04-26.

Automatic conversion script
Id: cif_fix_values 2281 2013-09-26 08:29:07Z andrius 
;
_cod_original_sg_symbol_H-M 'P 2/c'
_cod_database_code 7215918

loop_
_symmetry_equiv_pos_as_xyz
'x, y, z'
'-x, y, -z+1/2'
'-x, -y, -z'
'x, -y, z-1/2'

loop_
_atom_site_label
_atom_site_type_symbol
_atom_site_fract_x
_atom_site_fract_y
_atom_site_fract_z
_atom_site_U_iso_or_equiv
_atom_site_adp_type
_atom_site_occupancy
_atom_site_symmetry_multiplicity
_atom_site_calc_flag
_atom_site_refinement_flags
Cu1 Cu 1.0000 1.16676(6) 0.2500 0.0436(3) Uani 1 2 d S
S1 S 0.55000(10) 0.72926(8) 0.01489(4) 0.0269(2) Uani 1 1 d .
S2 S 0.71484(12) 0.60608(8) -0.00648(4) 0.0271(2) Uani 1 1 d .
O1 O 0.2167(6) 0.6902(4) 0.11283(19) 0.0640(11) Uani 1 1 d .
O2 O 0.3790(6) 0.8254(4) 0.1944(3) 0.0890(17) Uani 1 1 d .
O3 O 0.3282(4) 0.1958(3) 0.12243(14) 0.0388(6) Uani 1 1 d .
O4 O 0.2672(4) 0.1603(3) 0.21850(15) 0.0364(6) Uani 1 1 d .
N1 N 0.9039(4) 0.3040(3) 0.17258(15) 0.0249(6) Uani 1 1 d .
N2 N 0.8729(4) 1.0301(3) 0.17741(15) 0.0246(6) Uani 1 1 d .
C1 C 0.9275(4) 0.2895(3) 0.11060(17) 0.0251(6) Uani 1 1 d .
H1 H 0.9850 0.2151 0.1046 0.030 Uiso 1 1 calc R
C2 C 0.8694(4) 0.3811(3) 0.05560(17) 0.0224(6) Uani 1 1 d .
H2 H 0.8884 0.3692 0.0137 0.027 Uiso 1 1 calc R
C3 C 0.7809(4) 0.4926(3) 0.06512(16) 0.0218(6) Uani 1 1 d .
C4 C 0.7532(4) 0.5066(3) 0.12803(17) 0.0249(6) Uani 1 1 d .
H4 H 0.6948 0.5793 0.1353 0.030 Uiso 1 1 calc R
C5 C 0.8148(4) 0.4093(3) 0.17975(17) 0.0245(6) Uani 1 1 d .
H5 H 0.7936 0.4173 0.2213 0.029 Uiso 1 1 calc R
C6 C 0.8674(4) 0.8332(3) 0.11145(17) 0.0234(6) Uani 1 1 d .
H6 H 0.9271 0.7639 0.1015 0.028 Uiso 1 1 calc R
C7 C 0.6873(4) 0.8444(3) 0.07708(17) 0.0216(6) Uani 1 1 d .
C8 C 0.5985(4) 0.9493(3) 0.09203(17) 0.0245(6) Uani 1 1 d .
H8 H 0.4777 0.9576 0.0690 0.029 Uiso 1 1 calc R
C9 C 0.6970(4) 1.0406(3) 0.14248(18) 0.0279(7) Uani 1 1 d .
H9 H 0.6404 1.1115 0.1527 0.034 Uiso 1 1 calc R
C10 C 0.9569(4) 0.9300(3) 0.16178(18) 0.0272(7) Uani 1 1 d .
H10 H 1.0779 0.9246 0.1850 0.033 Uiso 1 1 calc R
C11 C 0.3384(5) 0.2249(4) 0.18487(19) 0.0321(7) Uani 1 1 d .
C12 C 0.4288(5) 0.3506(4) 0.21808(19) 0.0296(7) Uani 1 1 d .
C13 C 0.3603(5) 0.4696(4) 0.18538(19) 0.0317(7) Uani 1 1 d .
H13 H 0.2642 0.4682 0.1418 0.038 Uiso 1 1 calc R
C14 C 0.4301(5) 0.5920(4) 0.2153(2) 0.0332(8) Uani 1 1 d .
C15 C 0.3294(6) 0.7007(5) 0.1713(2) 0.0456(11) Uani 1 1 d .
O5 O 0.1658(4) 0.9832(4) 0.0499(2) 0.0531(8) Uani 1 1 d .

loop_
_atom_site_aniso_label
_atom_site_aniso_U_11
_atom_site_aniso_U_22
_atom_site_aniso_U_33
_atom_site_aniso_U_23
_atom_site_aniso_U_13
_atom_site_aniso_U_12
Cu1 0.0585(5) 0.0114(3) 0.0307(4) 0.000 -0.0151(3) 0.000
S1 0.0202(4) 0.0168(4) 0.0306(4) -0.0022(3) -0.0040(3) 0.0011(3)
S2 0.0326(4) 0.0185(4) 0.0225(4) -0.0008(3) 0.0023(3) 0.0023(3)
O1 0.073(3) 0.075(2) 0.0450(18) 0.0186(17) 0.0238(18) 0.043(2)
O2 0.062(3) 0.045(2) 0.145(5) 0.025(3) 0.024(3) 0.0104(19)
O3 0.0415(15) 0.0398(15) 0.0313(13) -0.0043(11) 0.0102(11) -0.0016(12)
O4 0.0323(14) 0.0371(15) 0.0390(14) 0.0024(11) 0.0132(11) -0.0025(11)
N1 0.0277(13) 0.0106(11) 0.0286(13) -0.0005(10) 0.0026(11) 0.0017(10)
N2 0.0203(12) 0.0135(11) 0.0277(13) -0.0004(9) -0.0038(10) 0.0022(9)
C1 0.0120(13) 0.0252(15) 0.0279(15) -0.0074(12) -0.0030(11) 0.0000(11)
C2 0.0151(13) 0.0155(13) 0.0285(15) -0.0062(11) -0.0001(11) -0.0001(10)
C3 0.0160(13) 0.0205(14) 0.0221(13) -0.0005(11) 0.0002(11) -0.0003(11)
C4 0.0239(15) 0.0184(14) 0.0281(15) 0.0028(12) 0.0056(12) -0.0006(12)
C5 0.0161(13) 0.0236(15) 0.0268(15) 0.0015(12) 0.0008(11) 0.0023(11)
C6 0.0158(14) 0.0180(14) 0.0277(15) 0.0010(11) -0.0006(12) -0.0011(11)
C7 0.0185(14) 0.0154(13) 0.0254(14) 0.0031(11) 0.0026(11) -0.0015(11)
C8 0.0204(14) 0.0193(14) 0.0264(14) 0.0008(11) 0.0013(11) 0.0023(11)
C9 0.0199(15) 0.0234(15) 0.0309(16) 0.0002(13) -0.0004(12) 0.0052(12)
C10 0.0259(16) 0.0140(13) 0.0320(16) 0.0001(12) 0.0009(13) 0.0012(12)
C11 0.0319(18) 0.0315(18) 0.0265(16) 0.0046(13) 0.0045(14) 0.0020(14)
C12 0.0267(16) 0.0327(17) 0.0299(16) -0.0056(14) 0.0116(14) -0.0036(14)
C13 0.0257(16) 0.0393(19) 0.0288(15) 0.0021(14) 0.0094(13) 0.0037(14)
C14 0.0263(17) 0.0310(18) 0.041(2) 0.0071(15) 0.0115(16) 0.0031(14)
C15 0.0318(19) 0.062(3) 0.044(2) 0.006(2) 0.0153(17) 0.031(2)
O5 0.0298(14) 0.0538(19) 0.073(2) 0.0148(17) 0.0175(15) -0.0068(14)

loop_
_atom_type_symbol
_atom_type_description
_atom_type_scat_dispersion_real
_atom_type_scat_dispersion_imag
_atom_type_scat_source
C C 0.0033 0.0016 'International Tables Vol C Tables 4.2.6.8 and 6.1.1.4'
Cu Cu 0.3201 1.2651 'International Tables Vol C Tables 4.2.6.8 and 6.1.1.4'
N N 0.0061 0.0033 'International Tables Vol C Tables 4.2.6.8 and 6.1.1.4'
O O 0.0106 0.0060 'International Tables Vol C Tables 4.2.6.8 and 6.1.1.4'
S S 0.1246 0.1234 'International Tables Vol C Tables 4.2.6.8 and 6.1.1.4'
H H 0.0000 0.0000 'International Tables Vol C Tables 4.2.6.8 and 6.1.1.4'

loop_
_geom_angle_atom_site_label_1
_geom_angle_atom_site_label_2
_geom_angle_atom_site_label_3
_geom_angle
_geom_angle_site_symmetry_1
_geom_angle_site_symmetry_3
N2 Cu1 N2 91.65(15) . 2_755
N2 Cu1 N1 171.18(12) . 2_765
N2 Cu1 N1 88.75(11) 2_755 2_765
N2 Cu1 N1 88.75(11) . 1_565
N2 Cu1 N1 171.18(12) 2_755 1_565
N1 Cu1 N1 92.20(15) 2_765 1_565
C7 S1 S2 105.20(11) . .
C3 S2 S1 104.39(11) . .
C5 N1 C1 118.3(3) . .
C5 N1 Cu1 122.4(2) . 1_545
C1 N1 Cu1 119.2(2) . 1_545
C10 N2 C9 119.4(3) . .
C10 N2 Cu1 122.0(2) . .
C9 N2 Cu1 118.6(2) . .
N1 C1 C2 122.7(3) . .
N1 C1 H1 118.7 . .
C2 C1 H1 118.7 . .
C1 C2 C3 118.0(3) . .
C1 C2 H2 121.0 . .
C3 C2 H2 121.0 . .
C4 C3 C2 119.5(3) . .
C4 C3 S2 125.3(2) . .
C2 C3 S2 115.3(2) . .
C5 C4 C3 118.4(3) . .
C5 C4 H4 120.8 . .
C3 C4 H4 120.8 . .
N1 C5 C4 123.0(3) . .
N1 C5 H5 118.5 . .
C4 C5 H5 118.5 . .
C7 C6 C10 117.8(3) . .
C7 C6 H6 121.1 . .
C10 C6 H6 121.1 . .
C6 C7 C8 120.8(3) . .
C6 C7 S1 124.7(2) . .
C8 C7 S1 114.4(2) . .
C9 C8 C7 117.6(3) . .
C9 C8 H8 121.2 . .
C7 C8 H8 121.2 . .
N2 C9 C8 122.4(3) . .
N2 C9 H9 118.8 . .
C8 C9 H9 118.8 . .
N2 C10 C6 122.0(3) . .
N2 C10 H10 119.0 . .
C6 C10 H10 119.0 . .
O4 C11 O3 124.0(4) . .
O4 C11 C12 117.7(3) . .
O3 C11 C12 118.1(3) . .
C12 C12 C13 119.4(2) 2_655 .
C12 C12 C11 121.2(2) 2_655 .
C13 C12 C11 119.4(3) . .
C12 C13 C14 123.0(3) . .
C12 C13 H13 118.5 . .
C14 C13 H13 118.5 . .
C13 C14 C14 117.4(2) . 2_655
C13 C14 C15 111.7(4) . .
C14 C14 C15 130.5(3) 2_655 .
O1 C15 O2 116.0(5) . .
O1 C15 C14 125.2(5) . .
O2 C15 C14 118.4(4) . .

loop_
_geom_bond_atom_site_label_1
_geom_bond_atom_site_label_2
_geom_bond_distance
_geom_bond_site_symmetry_2
Cu1 N2 2.002(3) .
Cu1 N2 2.002(3) 2_755
Cu1 N1 2.020(3) 2_765
Cu1 N1 2.020(3) 1_565
S1 C7 1.773(3) .
S1 S2 2.0281(12) .
S2 C3 1.768(3) .
O1 C15 1.193(6) .
O2 C15 1.363(7) .
O3 C11 1.271(5) .
O4 C11 1.251(5) .
N1 C5 1.344(4) .
N1 C1 1.354(4) .
N1 Cu1 2.020(3) 1_545
N2 C10 1.343(4) .
N2 C9 1.356(4) .
C1 C2 1.389(5) .
C1 H1 0.9300 .
C2 C3 1.409(4) .
C2 H2 0.9300 .
C3 C4 1.390(4) .
C4 C5 1.388(4) .
C4 H4 0.9300 .
C5 H5 0.9300 .
C6 C7 1.386(4) .
C6 C10 1.405(4) .
C6 H6 0.9300 .
C7 C8 1.400(4) .
C8 C9 1.388(5) .
C8 H8 0.9300 .
C9 H9 0.9300 .
C10 H10 0.9300 .
C11 C12 1.506(5) .
C12 C12 1.369(7) 2_655
C12 C13 1.393(5) .
C13 C14 1.410(5) .
C13 H13 0.9300 .
C14 C14 1.432(8) 2_655
C14 C15 1.462(5) .

loop_
_geom_torsion_atom_site_label_1
_geom_torsion_atom_site_label_2
_geom_torsion_atom_site_label_3
_geom_torsion_atom_site_label_4
_geom_torsion
_geom_torsion_site_symmetry_1
_geom_torsion_site_symmetry_4
C7 S1 S2 C3 82.57(15) . .
N2 Cu1 N2 C10 -50.0(2) 2_755 .
N1 Cu1 N2 C10 121.2(3) 1_565 .
N2 Cu1 N2 C9 130.9(3) 2_755 .
N1 Cu1 N2 C9 -57.9(3) 1_565 .
C5 N1 C1 C2 2.5(5) . .
Cu1 N1 C1 C2 -178.3(2) 1_545 .
N1 C1 C2 C3 -0.7(5) . .
C1 C2 C3 C4 -0.7(4) . .
C1 C2 C3 S2 178.8(2) . .
S1 S2 C3 C4 -12.5(3) . .
S1 S2 C3 C2 168.1(2) . .
C2 C3 C4 C5 0.2(5) . .
S2 C3 C4 C5 -179.3(2) . .
C1 N1 C5 C4 -3.1(5) . .
Cu1 N1 C5 C4 177.8(2) 1_545 .
C3 C4 C5 N1 1.8(5) . .
C10 C6 C7 C8 0.3(5) . .
C10 C6 C7 S1 -177.2(2) . .
S2 S1 C7 C6 -10.3(3) . .
S2 S1 C7 C8 172.1(2) . .
C6 C7 C8 C9 -0.3(5) . .
S1 C7 C8 C9 177.4(3) . .
C10 N2 C9 C8 1.7(5) . .
Cu1 N2 C9 C8 -179.2(3) . .
C7 C8 C9 N2 -0.7(5) . .
C9 N2 C10 C6 -1.7(5) . .
Cu1 N2 C10 C6 179.2(2) . .
C7 C6 C10 N2 0.7(5) . .
O4 C11 C12 C12 63.5(6) . 2_655
O3 C11 C12 C12 -121.4(5) . 2_655
O4 C11 C12 C13 -112.7(4) . .
O3 C11 C12 C13 62.4(5) . .
C12 C12 C13 C14 -0.5(6) 2_655 .
C11 C12 C13 C14 175.8(3) . .
C12 C13 C14 C14 -4.4(6) . 2_655
C12 C13 C14 C15 -177.8(3) . .
C13 C14 C15 O1 -9.3(6) . .
C14 C14 C15 O1 178.3(5) 2_655 .
C13 C14 C15 O2 178.5(4) . .
C14 C14 C15 O2 6.2(8) 2_655 .
